data_7717954
loop_
_publ_author_name
'Hameury, Sophie'
'Bousquet, Laura'
'Saffon-Merceron, Nathalie'
'Baceiredo, Antoine'
'Madec, David'
'Maerten, Eddy'

_publ_section_title
;
 Phosphine/Sulfoxide-Carbone, a Ligand with a Flexible Bonding Mode for
 Early to Late Transition Metals
;
_journal_name_full 'Dalton Transactions'
_journal_paper_doi 10.1039/D4DT03372H
_journal_year 2025
_chemical_absolute_configuration ad
_chemical_formula_sum 'C70 H98 Cl8 N4 O6 P2 S2 Zr2'
_chemical_formula_weight 1683.62
_space_group_crystal_system monoclinic
_space_group_IT_number 8
_space_group_name_Hall 'C -2y'
_space_group_name_H-M_alt 'C 1 m 1'
_atom_sites_solution_hydrogens geom
_atom_sites_solution_primary dual
_atom_sites_solution_secondary difmap
_audit_creation_method SHELXL-2019/3
_audit_update_record
;
2025-01-14 deposited with the CCDC.	2025-01-29 downloaded from the CCDC.
;
_cell_angle_alpha 90
_cell_angle_beta 93.578(4)
_cell_angle_gamma 90
_cell_formula_units_Z 4
_cell_length_a 18.201(3)
_cell_length_b 43.730(6)
_cell_length_c 10.6729(15)
_cell_measurement_reflns_used 5137
_cell_measurement_temperature 193(2)
_cell_measurement_theta_max 19.48
_cell_measurement_theta_min 3.04
_cell_volume 8478(2)
_computing_cell_refinement 'Bruker SAINT'
_computing_data_collection 'Bruker APEX2'
_computing_data_reduction 'Bruker SAINT'
_computing_molecular_graphics 'Bruker SHELXTL'
_computing_publication_material 'Bruker SHELXTL'
_computing_structure_refinement 'SHELXL-2019/2 (Sheldrick, 2019)'
_computing_structure_solution 'SHELXT (Sheldrick 2015)'
_diffrn_ambient_temperature 193(2)
_diffrn_measured_fraction_theta_full 0.991
_diffrn_measured_fraction_theta_max 0.991
_diffrn_measurement_device_type 'Bruker kappa APEX-II CCD Quazar'
_diffrn_measurement_method 'Phi and omega scans'
_diffrn_radiation_type MoK\a
_diffrn_radiation_wavelength 0.71073
_diffrn_reflns_av_R_equivalents 0.1295
_diffrn_reflns_av_unetI/netI 0.1140
_diffrn_reflns_Laue_measured_fraction_full 0.991
_diffrn_reflns_Laue_measured_fraction_max 0.991
_diffrn_reflns_limit_h_max 21
_diffrn_reflns_limit_h_min -21
_diffrn_reflns_limit_k_max 50
_diffrn_reflns_limit_k_min -50
_diffrn_reflns_limit_l_max 12
_diffrn_reflns_limit_l_min -11
_diffrn_reflns_number 72613
_diffrn_reflns_point_group_measured_fraction_full 0.928
_diffrn_reflns_point_group_measured_fraction_max 0.928
_diffrn_reflns_theta_full 24.544
_diffrn_reflns_theta_max 24.544
_diffrn_reflns_theta_min 2.205
_diffrn_source 'Incoatec microfocus sealed tube'
_exptl_absorpt_coefficient_mu 0.632
_exptl_absorpt_correction_T_max 0.7451
_exptl_absorpt_correction_T_min 0.6695
_exptl_absorpt_correction_type multi-scan
_exptl_absorpt_process_details 'SADABS (Bruker-AXS)'
_exptl_crystal_colour colourless
_exptl_crystal_density_diffrn 1.319
_exptl_crystal_description plate
_exptl_crystal_F_000 3488
_exptl_crystal_size_max 0.200
_exptl_crystal_size_mid 0.100
_exptl_crystal_size_min 0.020
_refine_diff_density_max 1.182
_refine_diff_density_min -0.808
_refine_diff_density_rms 0.105
_refine_ls_abs_structure_details
; 
 Flack x determined using 2894 quotients [(I+)-(I-)]/[(I+)+(I-)] 
 (Parsons, Flack and Wagner, Acta Cryst. B69 (2013) 249-259). 
;
_refine_ls_abs_structure_Flack 0.01(4)
_refine_ls_extinction_method none
_refine_ls_goodness_of_fit_ref 1.038
_refine_ls_hydrogen_treatment constr
_refine_ls_matrix_type full
_refine_ls_number_parameters 1087
_refine_ls_number_reflns 13343
_refine_ls_number_restraints 723
_refine_ls_restrained_S_all 1.401
_refine_ls_R_factor_all 0.1306
_refine_ls_R_factor_gt 0.0736
_refine_ls_shift/su_max 0.000
_refine_ls_shift/su_mean 0.000
_refine_ls_structure_factor_coef Fsqd
_refine_ls_weighting_details 'w=1/[\s^2^(Fo^2^)+(0.1259P)^2^] where P=(Fo^2^+2Fc^2^)/3'
_refine_ls_weighting_scheme calc
_refine_ls_wR_factor_gt 0.1784
_refine_ls_wR_factor_ref 0.2153
_reflns_Friedel_coverage 0.868
_reflns_Friedel_fraction_full 0.864
_reflns_Friedel_fraction_max 0.864
_reflns_number_gt 8538
_reflns_number_total 13343
_reflns_threshold_expression 'I > 2\s(I)'
_cod_data_source_file d4dt03372h2.cif
_cod_data_source_block 9
_cod_original_sg_symbol_H-M 'C m'
_cod_database_code 7717954
_shelx_shelxl_version_number 2019/3
_shelx_space_group_comment
; 
The symmetry employed for this shelxl refinement is uniquely defined 
by the following loop, which should always be used as a source of 
symmetry information in preference to the above space-group names. 
They are only intended as comments. 
;
_shelx_estimated_absorpt_t_min 0.884
_shelx_estimated_absorpt_t_max 0.987

loop_
_space_group_symop_operation_xyz
'x, y, z'
'x, -y, z'
'x+1/2, y+1/2, z'
'x+1/2, -y+1/2, z'

loop_
_atom_site_label
_atom_site_type_symbol
_atom_site_fract_x
_atom_site_fract_y
_atom_site_fract_z
_atom_site_U_iso_or_equiv
_atom_site_adp_type
_atom_site_occupancy
_atom_site_site_symmetry_order
_atom_site_calc_flag
_atom_site_refinement_flags_posn
_atom_site_refinement_flags_adp
_atom_site_refinement_flags_occupancy
_atom_site_disorder_assembly
_atom_site_disorder_group
Zr1 Zr 0.32443(7) 0.68823(3) 0.11016(11) 0.0321(3) Uani 1 1 d . . . . .
Cl1 Cl 0.38609(18) 0.69065(7) 0.3250(3) 0.0384(8) Uani 1 1 d . . . . .
Cl2 Cl 0.37208(19) 0.73831(8) 0.0531(4) 0.0453(9) Uani 1 1 d . . . . .
Cl3 Cl 0.2676(2) 0.68344(9) -0.1035(3) 0.0494(10) Uani 1 1 d . . . . .
P1 P 0.3299(2) 0.59933(7) 0.1132(4) 0.0372(8) Uani 1 1 d . . . . .
P2 P 0.19098(19) 0.75484(8) 0.1758(3) 0.0338(8) Uani 1 1 d . . . . .
S1 S 0.43788(18) 0.64461(8) 0.0335(3) 0.0385(8) Uani 1 1 d . . . . .
C22 C 0.4477(8) 0.6339(4) -0.1230(14) 0.050(4) Uani 1 1 d . . . . .
C23 C 0.4574(9) 0.6024(4) -0.1535(15) 0.054(4) Uani 1 1 d . . . . .
H23 H 0.461430 0.587462 -0.088800 0.065 Uiso 1 1 calc R U . . .
C24 C 0.4609(11) 0.5939(6) -0.2749(18) 0.085(5) Uani 1 1 d . U . . .
H24 H 0.467435 0.572971 -0.295088 0.103 Uiso 1 1 calc R U . . .
C25 C 0.4550(12) 0.6153(6) -0.3690(19) 0.095(5) Uani 1 1 d . U . . .
H25 H 0.457423 0.608771 -0.453542 0.114 Uiso 1 1 calc R U . . .
C26 C 0.4453(12) 0.6467(6) -0.3434(17) 0.092(6) Uani 1 1 d . U . . .
H26 H 0.442201 0.661277 -0.409586 0.111 Uiso 1 1 calc R U . . .
C27 C 0.4403(10) 0.6561(5) -0.2162(16) 0.073(6) Uani 1 1 d . . . . .
H27 H 0.432119 0.676890 -0.195679 0.088 Uiso 1 1 calc R U . . .
O1 O 0.4373(5) 0.6789(2) 0.0331(9) 0.042(2) Uani 1 1 d . . . . .
O2 O 0.2265(5) 0.66213(19) 0.1704(8) 0.035(2) Uani 1 1 d . . . . .
N1 N 0.3917(5) 0.5714(2) 0.1263(11) 0.038(3) Uani 1 1 d . . . . .
N2 N 0.2831(6) 0.5840(2) -0.0049(12) 0.043(3) Uani 1 1 d . . . . .
N3 N 0.1193(6) 0.7611(2) 0.2611(10) 0.036(3) Uani 1 1 d . . . . .
N4 N 0.1515(6) 0.7677(3) 0.0451(10) 0.038(3) Uani 1 1 d . . . . .
C1 C 0.3639(7) 0.6351(3) 0.1004(12) 0.038(3) Uani 1 1 d . . . . .
C2 C 0.3633(9) 0.5446(3) 0.0518(16) 0.055(4) Uani 1 1 d . . . . .
H2A H 0.404872 0.533209 0.018232 0.065 Uiso 1 1 calc R U . . .
H2B H 0.336627 0.530565 0.105910 0.065 Uiso 1 1 calc R U . . .
C3 C 0.3148(9) 0.5553(3) -0.0493(16) 0.055(4) Uani 1 1 d . . . . .
H3A H 0.275609 0.540154 -0.070173 0.066 Uiso 1 1 calc R U . . .
H3B H 0.342286 0.559069 -0.125079 0.066 Uiso 1 1 calc R U . . .
C4 C 0.4358(8) 0.5655(3) 0.2441(14) 0.047(4) Uani 1 1 d . . . . .
H4 H 0.443942 0.585905 0.284707 0.056 Uiso 1 1 calc R U . . .
C5 C 0.3991(10) 0.5463(3) 0.3380(17) 0.061(4) Uani 1 1 d . . . . .
H5A H 0.382691 0.526974 0.298734 0.092 Uiso 1 1 calc R U . . .
H5B H 0.356446 0.557265 0.367250 0.092 Uiso 1 1 calc R U . . .
H5C H 0.433965 0.541982 0.409483 0.092 Uiso 1 1 calc R U . . .
C6 C 0.5116(9) 0.5533(4) 0.2217(17) 0.060(4) Uani 1 1 d . . . . .
H6A H 0.535148 0.566580 0.162162 0.090 Uiso 1 1 calc R U . . .
H6B H 0.507284 0.532542 0.187186 0.090 Uiso 1 1 calc R U . . .
H6C H 0.541497 0.552793 0.301312 0.090 Uiso 1 1 calc R U . . .
C7 C 0.2284(9) 0.6013(4) -0.0864(14) 0.051(4) Uani 1 1 d . . . . .
H7 H 0.220681 0.621310 -0.044089 0.061 Uiso 1 1 calc R U . . .
C8 C 0.1532(8) 0.5851(4) -0.0974(18) 0.069(5) Uani 1 1 d . . . . .
H8A H 0.130592 0.586016 -0.016530 0.103 Uiso 1 1 calc R U . . .
H8B H 0.160042 0.563630 -0.120903 0.103 Uiso 1 1 calc R U . . .
H8C H 0.121114 0.595212 -0.161772 0.103 Uiso 1 1 calc R U . . .
C9 C 0.2545(9) 0.6085(4) -0.2166(14) 0.058(4) Uani 1 1 d . . . . .
H9A H 0.247737 0.590449 -0.270581 0.087 Uiso 1 1 calc R U . . .
H9B H 0.306680 0.614099 -0.209270 0.087 Uiso 1 1 calc R U . . .
H9C H 0.225656 0.625556 -0.253427 0.087 Uiso 1 1 calc R U . . .
C10 C 0.2740(8) 0.6007(3) 0.2439(12) 0.038(3) Uani 1 1 d . . . . .
C11 C 0.2985(8) 0.6166(3) 0.3513(13) 0.044(4) Uani 1 1 d . . . . .
H11 H 0.342527 0.628308 0.351168 0.053 Uiso 1 1 calc R U . . .
C12 C 0.2597(8) 0.6157(3) 0.4574(14) 0.047(4) Uani 1 1 d . . . . .
H12 H 0.276969 0.626486 0.530711 0.057 Uiso 1 1 calc R U . . .
C13 C 0.1951(9) 0.5988(4) 0.4568(15) 0.054(4) Uani 1 1 d . . . . .
H13 H 0.167677 0.598056 0.529615 0.065 Uiso 1 1 calc R U . . .
C14 C 0.1705(9) 0.5827(4) 0.3473(14) 0.051(4) Uani 1 1 d . . . . .
H14 H 0.126226 0.571170 0.346094 0.061 Uiso 1 1 calc R U . . .
C15 C 0.2103(7) 0.5838(3) 0.2433(13) 0.040(3) Uani 1 1 d . . . . .
H15 H 0.193893 0.572866 0.169940 0.048 Uiso 1 1 calc R U . . .
C16 C 0.5228(7) 0.6338(3) 0.1150(15) 0.044(4) Uani 1 1 d . . . . .
C17 C 0.5235(8) 0.6354(3) 0.2471(14) 0.048(4) Uani 1 1 d . . . . .
H17 H 0.481637 0.641738 0.289342 0.058 Uiso 1 1 calc R U . . .
C18 C 0.5898(8) 0.6270(4) 0.3123(16) 0.055(4) Uani 1 1 d . . . . .
H18 H 0.593058 0.627582 0.401464 0.066 Uiso 1 1 calc R U . . .
C19 C 0.6493(9) 0.6182(4) 0.2509(17) 0.056(4) Uani 1 1 d . . . . .
H19 H 0.693408 0.612710 0.298067 0.068 Uiso 1 1 calc R U . . .
C20 C 0.6473(9) 0.6169(4) 0.123(2) 0.067(5) Uani 1 1 d . . . . .
H20 H 0.689178 0.610395 0.081339 0.080 Uiso 1 1 calc R U . . .
C21 C 0.5834(8) 0.6252(3) 0.0546(16) 0.053(4) Uani 1 1 d . . . . .
H21 H 0.581705 0.624990 -0.034520 0.064 Uiso 1 1 calc R U . . .
C28 C 0.2251(6) 0.7180(3) 0.1795(12) 0.030(3) Uani 1 1 d . . . . .
C29 C 0.0650(8) 0.7820(4) 0.1973(13) 0.049(4) Uani 1 1 d . . . . .
H29A H 0.076813 0.803592 0.217841 0.059 Uiso 1 1 calc R U . . .
H29B H 0.014602 0.777439 0.221785 0.059 Uiso 1 1 calc R U . . .
C30 C 0.0724(8) 0.7755(3) 0.0559(14) 0.047(4) Uani 1 1 d . . . . .
H30A H 0.040356 0.758299 0.027246 0.056 Uiso 1 1 calc R U . . .
H30B H 0.058724 0.793831 0.004927 0.056 Uiso 1 1 calc R U . . .
C31 C 0.1285(8) 0.7634(3) 0.3993(13) 0.045(4) Uani 1 1 d . . . . .
H31 H 0.172636 0.751047 0.427781 0.054 Uiso 1 1 calc R U . . .
C32 C 0.1407(10) 0.7957(4) 0.4468(15) 0.062(4) Uani 1 1 d . . . . .
H32A H 0.094866 0.807412 0.433784 0.092 Uiso 1 1 calc R U . . .
H32B H 0.179310 0.805487 0.400762 0.092 Uiso 1 1 calc R U . . .
H32C H 0.155749 0.795261 0.536528 0.092 Uiso 1 1 calc R U . . .
C33 C 0.0613(8) 0.7490(4) 0.4555(14) 0.054(4) Uani 1 1 d . . . . .
H33A H 0.055792 0.727821 0.426310 0.081 Uiso 1 1 calc R U . . .
H33B H 0.017086 0.760657 0.428718 0.081 Uiso 1 1 calc R U . . .
H33C H 0.068016 0.749284 0.547265 0.081 Uiso 1 1 calc R U . . .
C34 C 0.1764(8) 0.7634(4) -0.0802(13) 0.048(4) Uani 1 1 d . . . . .
H34 H 0.227151 0.754536 -0.070165 0.058 Uiso 1 1 calc R U . . .
C35 C 0.1294(9) 0.7408(4) -0.1593(14) 0.060(5) Uani 1 1 d . . . . .
H35A H 0.080089 0.749360 -0.176763 0.091 Uiso 1 1 calc R U . . .
H35B H 0.125705 0.721510 -0.113311 0.091 Uiso 1 1 calc R U . . .
H35C H 0.152263 0.737004 -0.238585 0.091 Uiso 1 1 calc R U . . .
C36 C 0.1828(12) 0.7936(5) -0.1467(17) 0.087(6) Uani 1 1 d . . . . .
H36A H 0.217881 0.806713 -0.098541 0.130 Uiso 1 1 calc R U . . .
H36B H 0.134497 0.803562 -0.154055 0.130 Uiso 1 1 calc R U . . .
H36C H 0.200113 0.790127 -0.230626 0.130 Uiso 1 1 calc R U . . .
C37 C 0.2637(7) 0.7805(3) 0.2255(13) 0.036(3) Uani 1 1 d . . . . .
C38 C 0.3201(8) 0.7720(4) 0.3158(13) 0.045(4) Uani 1 1 d . . . . .
H38 H 0.324987 0.751321 0.342020 0.054 Uiso 1 1 calc R U . . .
C39 C 0.3675(8) 0.7937(4) 0.3649(15) 0.055(4) Uani 1 1 d . . . . .
H39 H 0.404824 0.787915 0.426592 0.065 Uiso 1 1 calc R U . . .
C40 C 0.3625(9) 0.8227(4) 0.3281(18) 0.064(5) Uani 1 1 d . . . . .
H40 H 0.396109 0.837352 0.364090 0.077 Uiso 1 1 calc R U . . .
C41 C 0.3105(9) 0.8316(4) 0.2407(17) 0.059(5) Uani 1 1 d . . . . .
H41 H 0.307249 0.852512 0.216732 0.071 Uiso 1 1 calc R U . . .
C42 C 0.2616(8) 0.8106(3) 0.1852(15) 0.045(4) Uani 1 1 d . . . . .
H42 H 0.226941 0.816799 0.119959 0.054 Uiso 1 1 calc R U . . .
C43 C 0.1518(7) 0.6811(3) 0.3584(12) 0.036(3) Uani 1 1 d . . . . .
C44 C 0.0891(8) 0.6653(4) 0.3815(14) 0.050(4) Uani 1 1 d . . . . .
H44 H 0.056339 0.658188 0.315051 0.060 Uiso 1 1 calc R U . . .
C45 C 0.0752(10) 0.6600(5) 0.5092(19) 0.071(5) Uani 1 1 d . . . . .
H45 H 0.032828 0.648801 0.529045 0.085 Uiso 1 1 calc R U . . .
C46 C 0.1234(12) 0.6712(4) 0.6066(17) 0.072(5) Uani 1 1 d . . . . .
H46 H 0.112764 0.668477 0.691855 0.086 Uiso 1 1 calc R U . . .
C47 C 0.1864(9) 0.6862(3) 0.5758(13) 0.044(4) Uani 1 1 d . . . . .
H47 H 0.220489 0.692993 0.640867 0.053 Uiso 1 1 calc R U . . .
C48 C 0.2008(8) 0.6915(3) 0.4519(13) 0.043(4) Uani 1 1 d . . . . .
H48 H 0.243967 0.702215 0.431876 0.052 Uiso 1 1 calc R U . . .
S2 S 0.17644(17) 0.68819(7) 0.2021(3) 0.0329(8) Uani 1 1 d D . . . .
C49 C 0.0921(13) 0.6823(7) 0.110(3) 0.045(3) Uani 0.65(2) 1 d D U P A 1
C50 C 0.0317(18) 0.6988(7) 0.131(3) 0.047(3) Uani 0.65(2) 1 d . U P A 1
H50 H 0.033019 0.714091 0.194396 0.056 Uiso 0.65(2) 1 calc R U P A 1
C51 C -0.0344(16) 0.6928(7) 0.056(4) 0.051(3) Uani 0.65(2) 1 d . U P A 1
H51 H -0.078342 0.703571 0.070683 0.061 Uiso 0.65(2) 1 calc R U P A 1
C52 C -0.0340(14) 0.6719(6) -0.036(3) 0.052(4) Uani 0.65(2) 1 d . U P A 1
H52 H -0.078492 0.667759 -0.084041 0.062 Uiso 0.65(2) 1 calc R U P A 1
C53 C 0.0288(13) 0.6563(6) -0.062(3) 0.053(4) Uani 0.65(2) 1 d . U P A 1
H53 H 0.028124 0.642127 -0.129265 0.064 Uiso 0.65(2) 1 calc R U P A 1
C54 C 0.0914(13) 0.6613(6) 0.010(3) 0.050(4) Uani 0.65(2) 1 d . U P A 1
H54 H 0.135172 0.650656 -0.007633 0.060 Uiso 0.65(2) 1 calc R U P A 1
C49' C 0.0924(19) 0.6790(10) 0.119(5) 0.047(4) Uani 0.35(2) 1 d DG U P A 2
C50' C 0.032(3) 0.6984(9) 0.115(6) 0.048(4) Uani 0.35(2) 1 d G U P A 2
H50' H 0.036053 0.718166 0.151875 0.057 Uiso 0.35(2) 1 calc R U P A 2
C51' C -0.035(2) 0.6889(9) 0.057(5) 0.051(4) Uani 0.35(2) 1 d G U P A 2
H51' H -0.076227 0.702186 0.054706 0.061 Uiso 0.35(2) 1 calc R U P A 2
C52' C -0.0410(13) 0.6600(9) 0.004(4) 0.052(4) Uani 0.35(2) 1 d G U P A 2
H52' H -0.086571 0.653504 -0.035693 0.063 Uiso 0.35(2) 1 calc R U P A 2
C53' C 0.0196(15) 0.6406(7) 0.008(3) 0.051(4) Uani 0.35(2) 1 d G U P A 2
H53' H 0.015365 0.620803 -0.028925 0.061 Uiso 0.35(2) 1 calc R U P A 2
C54' C 0.0863(13) 0.6501(9) 0.065(4) 0.050(4) Uani 0.35(2) 1 d G U P A 2
H54' H 0.127646 0.636783 0.068243 0.060 Uiso 0.35(2) 1 calc R U P A 2
Zr2 Zr 0.57074(18) 0.49205(10) 0.7338(3) 0.0665(18) Uani 0.5 1 d D U P B -1
Cl4 Cl 0.5881(12) 0.5331(4) 0.8854(16) 0.098(5) Uani 0.5 1 d D U P B -1
Cl5 Cl 0.5759(9) 0.4528(3) 0.5742(11) 0.092(4) Uani 0.5 1 d D U P B -1
Cl6 Cl 0.4408(6) 0.4893(4) 0.7644(13) 0.130(8) Uani 0.5 1 d D U P B -1
Cl7 Cl 0.5606(9) 0.5297(3) 0.5650(11) 0.090(4) Uani 0.5 1 d D U P B -1
Cl8 Cl 0.6005(13) 0.4531(4) 0.8916(16) 0.097(6) Uani 0.5 1 d D U P B -1
O3 O 0.6889(12) 0.5062(6) 0.708(2) 0.087(6) Uani 0.5 1 d D U P B -1
C55 C 0.724(2) 0.5132(10) 0.577(4) 0.110(9) Uani 0.5 1 d D U P B -1
H55A H 0.703174 0.499226 0.510652 0.132 Uiso 0.5 1 calc R U P B -1
H55B H 0.713718 0.534550 0.550381 0.132 Uiso 0.5 1 calc R U P B -1
C56 C 0.793(2) 0.5087(10) 0.598(4) 0.120(11) Uani 0.5 1 d D U P B -1
H56A H 0.818220 0.528607 0.612864 0.144 Uiso 0.5 1 calc R U P B -1
H56B H 0.813270 0.499229 0.522983 0.144 Uiso 0.5 1 calc R U P B -1
C57 C 0.8081(19) 0.4883(10) 0.710(4) 0.122(11) Uani 0.5 1 d D U P B -1
H57A H 0.821662 0.467614 0.681077 0.146 Uiso 0.5 1 calc R U P B -1
H57B H 0.850327 0.496473 0.762567 0.146 Uiso 0.5 1 calc R U P B -1
C58 C 0.752(2) 0.4862(9) 0.776(4) 0.106(9) Uani 0.5 1 d D U P B -1
H58A H 0.764038 0.494031 0.861856 0.128 Uiso 0.5 1 calc R U P B -1
H58B H 0.736073 0.464657 0.781780 0.128 Uiso 0.5 1 calc R U P B -1
Zr3 Zr 0.8814(2) 0.54783(12) 0.1873(4) 0.0908(14) Uani 0.5 1 d D U P C -1
Cl10 Cl 0.9273(6) 0.5099(3) 0.3397(11) 0.123(6) Uani 0.5 1 d D U P C -1
Cl11 Cl 0.8357(8) 0.5766(4) 0.3538(11) 0.140(5) Uani 0.5 1 d D U P C -1
Cl12 Cl 0.9964(7) 0.5751(4) 0.1794(17) 0.154(6) Uani 0.5 1 d D U P C -1
Cl13 Cl 0.8206(6) 0.5807(3) 0.0323(11) 0.115(4) Uani 0.5 1 d D U P C -1
Cl14 Cl 0.9021(8) 0.5125(3) 0.0215(11) 0.130(5) Uani 0.5 1 d D U P C -1
O4 O 0.7770(17) 0.5177(8) 0.174(3) 0.111(5) Uani 0.5 1 d D U P C -1
C59 C 0.7057(19) 0.5276(10) 0.216(5) 0.103(6) Uani 0.5 1 d D U P C -1
H59A H 0.682895 0.542646 0.155709 0.124 Uiso 0.5 1 calc R U P C -1
H59B H 0.712208 0.537408 0.299151 0.124 Uiso 0.5 1 calc R U P C -1
C60 C 0.6567(16) 0.4997(13) 0.223(4) 0.116(7) Uani 0.5 1 d D U P C -1
H60A H 0.607474 0.504402 0.252059 0.139 Uiso 0.5 1 calc R U P C -1
H60B H 0.652033 0.487977 0.142966 0.139 Uiso 0.5 1 calc R U P C -1
C61 C 0.707(2) 0.4847(11) 0.322(4) 0.128(7) Uani 0.5 1 d D U P C -1
H61A H 0.694831 0.463033 0.337544 0.154 Uiso 0.5 1 calc R U P C -1
H61B H 0.712100 0.496274 0.401517 0.154 Uiso 0.5 1 calc R U P C -1
C62 C 0.775(2) 0.4884(8) 0.241(5) 0.124(7) Uani 0.5 1 d D U P C -1
H62A H 0.820489 0.486406 0.295712 0.149 Uiso 0.5 1 calc R U P C -1
H62B H 0.774493 0.471650 0.178400 0.149 Uiso 0.5 1 calc R U P C -1
O5 O 0.4358(11) 0.2626(5) 0.706(2) 0.147(5) Uani 1 1 d . U . . .
C70 C 0.3683(15) 0.2700(7) 0.642(3) 0.138(6) Uani 1 1 d D U . . .
H70A H 0.374040 0.271836 0.551052 0.165 Uiso 1 1 calc R U . . .
H70B H 0.349037 0.289546 0.673603 0.165 Uiso 1 1 calc R U . . .
C71 C 0.3186(13) 0.2445(6) 0.669(3) 0.127(6) Uani 1 1 d D U . . .
H71A H 0.289514 0.238830 0.590817 0.152 Uiso 1 1 calc R U . . .
H71B H 0.283758 0.251221 0.730998 0.152 Uiso 1 1 calc R U . . .
C72 C 0.3597(11) 0.2170(6) 0.719(3) 0.131(6) Uani 1 1 d D U . . .
H72A H 0.352512 0.199076 0.662638 0.157 Uiso 1 1 calc R U . . .
H72B H 0.346395 0.211539 0.804458 0.157 Uiso 1 1 calc R U . . .
C73 C 0.4369(12) 0.2297(7) 0.718(3) 0.134(6) Uani 1 1 d D U . . .
H73A H 0.464999 0.223900 0.796767 0.161 Uiso 1 1 calc R U . . .
H73B H 0.462008 0.220695 0.646992 0.161 Uiso 1 1 calc R U . . .
O12 O 0.283(3) 0.4932(7) 0.553(4) 0.190(13) Uani 0.5 1 d D U P D -1
C74 C 0.273(4) 0.5248(7) 0.592(9) 0.186(13) Uani 0.5 1 d D U P D -1
H74A H 0.267642 0.538134 0.517151 0.223 Uiso 0.5 1 calc R U P D -1
H74B H 0.316259 0.531686 0.644659 0.223 Uiso 0.5 1 calc R U P D -1
C75 C 0.205(4) 0.5281(13) 0.665(9) 0.184(13) Uani 0.5 1 d D U P D -1
H75A H 0.170724 0.543118 0.625372 0.221 Uiso 0.5 1 calc R U P D -1
H75B H 0.218669 0.534530 0.752632 0.221 Uiso 0.5 1 calc R U P D -1
C76 C 0.172(3) 0.4953(14) 0.661(5) 0.189(13) Uani 0.5 1 d D U P D -1
H76A H 0.152391 0.489848 0.743240 0.226 Uiso 0.5 1 calc R U P D -1
H76B H 0.131386 0.493640 0.594996 0.226 Uiso 0.5 1 calc R U P D -1
C77 C 0.235(4) 0.4757(8) 0.633(10) 0.190(13) Uani 0.5 1 d D U P D -1
H77A H 0.262600 0.469666 0.712203 0.227 Uiso 0.5 1 calc R U P D -1
H77B H 0.217271 0.456942 0.589233 0.227 Uiso 0.5 1 calc R U P D -1
C83 C 0.118(2) 0.4963(16) 0.231(4) 0.118(9) Uani 0.5 1 d D U P E -1
H83A H 0.103239 0.474681 0.220652 0.142 Uiso 0.5 1 calc R U P E -1
H83B H 0.106411 0.504064 0.314289 0.142 Uiso 0.5 1 calc R U P E -1
C84 C 0.201(2) 0.502(3) 0.202(3) 0.116(9) Uani 0.5 1 d D U P E -1
H84A H 0.215238 0.523654 0.212570 0.140 Uiso 0.5 1 calc R U P E -1
H84B H 0.235138 0.488753 0.252831 0.140 Uiso 0.5 1 calc R U P E -1
O6 O 0.1947(16) 0.4930(9) 0.072(3) 0.119(9) Uani 0.5 1 d D U P E -1
C81 C 0.120(2) 0.4945(16) 0.024(4) 0.121(10) Uani 0.5 1 d D U P E -1
H81A H 0.095702 0.474260 0.022685 0.145 Uiso 0.5 1 calc R U P E -1
H81B H 0.115481 0.503576 -0.061541 0.145 Uiso 0.5 1 calc R U P E -1
C82 C 0.089(2) 0.5164(10) 0.125(4) 0.119(10) Uani 0.5 1 d D U P E -1
H82A H 0.112311 0.536921 0.125645 0.142 Uiso 0.5 1 calc R U P E -1
H82B H 0.035130 0.518018 0.118538 0.142 Uiso 0.5 1 calc R U P E -1
C89 C 0.955(3) 0.4262(9) 0.771(4) 0.115(8) Uani 0.5 1 d D U P F 1
H89A H 0.900990 0.427948 0.758824 0.138 Uiso 0.5 1 calc R U P F 1
H89B H 0.969245 0.424534 0.861462 0.138 Uiso 0.5 1 calc R U P F 1
C90 C 0.982(3) 0.3992(7) 0.701(4) 0.109(8) Uani 0.5 1 d D U P F 1
H90A H 1.021671 0.388299 0.751482 0.131 Uiso 0.5 1 calc R U P F 1
H90B H 0.941722 0.384665 0.679075 0.131 Uiso 0.5 1 calc R U P F 1
O10 O 1.0088(18) 0.4118(6) 0.596(3) 0.113(7) Uani 0.5 1 d D U P F 1
C92 C 1.029(3) 0.4425(8) 0.604(4) 0.109(8) Uani 0.5 1 d D U P F 1
H92A H 1.010799 0.453894 0.528128 0.130 Uiso 0.5 1 calc R U P F 1
H92B H 1.082744 0.444892 0.616492 0.130 Uiso 0.5 1 calc R U P F 1
C93 C 0.992(3) 0.4526(8) 0.715(4) 0.108(8) Uani 0.5 1 d D U P F 1
H93A H 0.954727 0.468493 0.690275 0.130 Uiso 0.5 1 calc R U P F 1
H93B H 1.028105 0.461639 0.776935 0.130 Uiso 0.5 1 calc R U P F 1
C95 C 0.734(3) 0.3780(14) 0.798(4) 0.170(13) Uani 0.5 1 d D U P G 2
H95A H 0.714528 0.368645 0.873313 0.204 Uiso 0.5 1 calc R U P G 2
H95B H 0.749896 0.399210 0.818772 0.204 Uiso 0.5 1 calc R U P G 2
C96 C 0.678(2) 0.3781(15) 0.694(5) 0.172(13) Uani 0.5 1 d D U P G 2
H96A H 0.643433 0.360758 0.699932 0.207 Uiso 0.5 1 calc R U P G 2
H96B H 0.650031 0.397474 0.689833 0.207 Uiso 0.5 1 calc R U P G 2
O11 O 0.721(3) 0.3748(10) 0.587(4) 0.176(13) Uani 0.5 1 d D U P G 2
C98 C 0.795(3) 0.3643(15) 0.618(5) 0.175(13) Uani 0.5 1 d D U P G 2
H98A H 0.831435 0.379746 0.594645 0.210 Uiso 0.5 1 calc R U P G 2
H98B H 0.804509 0.344871 0.574384 0.210 Uiso 0.5 1 calc R U P G 2
C99 C 0.797(3) 0.3600(13) 0.756(5) 0.171(13) Uani 0.5 1 d D U P G 2
H99A H 0.844060 0.367494 0.795778 0.205 Uiso 0.5 1 calc R U P G 2
H99B H 0.791357 0.338066 0.776847 0.205 Uiso 0.5 1 calc R U P G 2

loop_
_atom_site_aniso_label
_atom_site_aniso_U_11
_atom_site_aniso_U_22
_atom_site_aniso_U_33
_atom_site_aniso_U_23
_atom_site_aniso_U_13
_atom_site_aniso_U_12
Zr1 0.0240(6) 0.0418(7) 0.0310(7) 0.0038(6) 0.0053(5) 0.0031(6)
Cl1 0.0307(18) 0.048(2) 0.036(2) 0.0013(16) -0.0009(15) 0.0018(15)
Cl2 0.0331(18) 0.047(2) 0.057(2) 0.0112(17) 0.0151(17) 0.0029(16)
Cl3 0.051(2) 0.065(2) 0.033(2) 0.0014(17) 0.0001(18) 0.0134(18)
P1 0.0368(19) 0.0413(18) 0.0338(18) 0.0020(19) 0.0056(15) 0.0016(18)
P2 0.0266(18) 0.043(2) 0.0314(19) 0.0005(16) 0.0017(15) 0.0001(15)
S1 0.0258(17) 0.047(2) 0.043(2) 0.0044(17) 0.0085(15) 0.0048(15)
C22 0.037(8) 0.073(11) 0.040(9) -0.002(8) 0.011(7) 0.007(8)
C23 0.052(10) 0.064(11) 0.047(10) -0.011(8) 0.011(8) 0.001(8)
C24 0.077(11) 0.126(14) 0.054(10) -0.007(10) 0.009(9) 0.017(11)
C25 0.084(10) 0.153(14) 0.049(9) -0.008(10) 0.014(9) 0.023(11)
C26 0.091(12) 0.147(15) 0.040(9) 0.017(10) 0.012(9) 0.012(12)
C27 0.075(13) 0.099(14) 0.049(11) 0.021(10) 0.023(9) 0.040(11)
O1 0.033(5) 0.037(5) 0.057(6) 0.014(5) 0.015(5) 0.012(4)
O2 0.032(5) 0.040(5) 0.035(5) -0.003(4) 0.012(4) -0.001(4)
N1 0.024(6) 0.040(6) 0.050(7) -0.006(6) 0.004(5) 0.005(5)
N2 0.035(7) 0.039(6) 0.056(8) -0.010(6) 0.011(6) 0.001(5)
N3 0.026(6) 0.048(7) 0.033(6) 0.004(5) 0.005(5) 0.006(5)
N4 0.033(6) 0.044(7) 0.038(7) 0.005(5) 0.005(5) 0.002(5)
C1 0.033(7) 0.052(8) 0.028(8) 0.007(6) -0.004(6) 0.017(6)
C2 0.055(10) 0.040(8) 0.071(11) 0.015(8) 0.014(9) 0.014(8)
C3 0.058(10) 0.042(9) 0.064(11) -0.012(8) 0.007(9) 0.000(8)
C4 0.043(9) 0.041(8) 0.056(10) 0.001(7) -0.003(8) -0.003(7)
C5 0.062(11) 0.046(9) 0.076(12) 0.015(8) 0.006(9) -0.001(8)
C6 0.045(9) 0.054(9) 0.082(12) 0.011(9) 0.009(9) 0.017(8)
C7 0.062(11) 0.053(9) 0.038(9) -0.016(7) 0.001(8) 0.011(8)
C8 0.038(9) 0.084(12) 0.082(13) -0.014(10) -0.004(9) -0.004(9)
C9 0.060(11) 0.070(11) 0.043(9) -0.009(8) 0.000(8) 0.005(9)
C10 0.046(9) 0.034(7) 0.033(8) -0.005(6) 0.009(7) -0.002(6)
C11 0.046(9) 0.049(9) 0.038(8) 0.004(7) 0.005(7) 0.005(7)
C12 0.052(10) 0.045(9) 0.045(9) 0.009(7) 0.003(8) 0.003(7)
C13 0.056(10) 0.064(10) 0.044(10) 0.005(8) 0.024(8) 0.006(8)
C14 0.045(9) 0.061(10) 0.050(10) -0.006(8) 0.022(8) -0.013(8)
C15 0.030(8) 0.044(8) 0.046(9) -0.009(7) 0.004(7) -0.002(6)
C16 0.028(7) 0.038(8) 0.065(10) 0.007(7) 0.000(7) -0.003(6)
C17 0.037(9) 0.065(10) 0.043(9) 0.000(8) 0.001(7) -0.004(7)
C18 0.042(10) 0.064(10) 0.059(10) 0.003(8) -0.006(8) 0.000(8)
C19 0.035(9) 0.062(10) 0.070(13) 0.012(9) -0.016(9) 0.013(8)
C20 0.026(9) 0.072(12) 0.103(16) 0.014(10) 0.017(10) 0.012(8)
C21 0.028(8) 0.060(10) 0.073(11) -0.012(8) 0.010(8) 0.005(7)
C28 0.021(6) 0.038(7) 0.031(7) 0.001(6) 0.005(5) -0.003(5)
C29 0.035(8) 0.065(10) 0.049(9) 0.004(8) 0.008(7) 0.017(7)
C30 0.042(9) 0.047(9) 0.052(9) 0.004(7) 0.003(7) 0.013(7)
C31 0.041(8) 0.059(9) 0.035(8) 0.001(7) 0.008(7) 0.005(7)
C32 0.071(11) 0.064(10) 0.051(10) -0.021(8) 0.015(9) -0.003(9)
C33 0.055(10) 0.067(10) 0.042(9) 0.012(8) 0.024(8) 0.007(8)
C34 0.038(8) 0.076(11) 0.031(8) 0.011(7) 0.009(7) 0.009(8)
C35 0.065(11) 0.080(12) 0.034(9) -0.014(8) -0.010(8) 0.026(9)
C36 0.115(17) 0.099(15) 0.050(11) 0.027(10) 0.032(11) 0.023(13)
C37 0.029(7) 0.038(8) 0.042(8) 0.002(6) 0.008(6) -0.001(6)
C38 0.039(9) 0.058(9) 0.038(8) 0.002(7) 0.008(7) -0.004(7)
C39 0.036(9) 0.073(12) 0.054(10) -0.009(9) -0.002(7) -0.006(8)
C40 0.038(10) 0.075(13) 0.080(13) -0.012(10) 0.006(9) -0.015(9)
C41 0.043(10) 0.052(10) 0.083(13) -0.015(9) 0.007(10) -0.016(8)
C42 0.028(8) 0.045(8) 0.063(11) -0.005(8) 0.003(7) 0.000(7)
C43 0.037(8) 0.044(8) 0.027(7) 0.008(6) 0.008(6) 0.007(6)
C44 0.043(9) 0.067(10) 0.040(9) 0.010(7) 0.013(7) 0.003(8)
C45 0.055(11) 0.083(13) 0.075(14) 0.021(11) 0.016(10) 0.010(10)
C46 0.096(15) 0.067(11) 0.054(12) 0.020(9) 0.022(12) 0.026(11)
C47 0.052(9) 0.045(8) 0.038(9) 0.004(7) 0.017(7) 0.006(7)
C48 0.047(9) 0.047(8) 0.036(9) 0.002(7) 0.001(7) -0.002(7)
S2 0.0229(17) 0.0424(19) 0.0341(19) -0.0024(15) 0.0072(14) 0.0007(14)
C49 0.035(6) 0.057(8) 0.045(7) -0.006(6) 0.005(6) 0.003(6)
C50 0.036(6) 0.055(7) 0.050(8) -0.002(6) 0.003(6) 0.004(6)
C51 0.034(6) 0.059(8) 0.060(8) -0.004(6) 0.004(6) -0.001(6)
C52 0.037(6) 0.058(9) 0.061(8) -0.003(7) 0.002(7) -0.004(7)
C53 0.040(7) 0.061(9) 0.057(8) -0.013(7) 0.000(7) -0.003(7)
C54 0.038(6) 0.059(9) 0.052(8) -0.009(7) 0.001(7) 0.005(7)
C49' 0.036(7) 0.057(8) 0.048(8) -0.007(7) 0.003(7) 0.003(7)
C50' 0.036(7) 0.056(8) 0.051(8) -0.003(7) 0.001(7) 0.002(6)
C51' 0.035(7) 0.059(8) 0.058(8) -0.003(7) 0.003(7) 0.000(7)
C52' 0.038(7) 0.060(9) 0.059(9) -0.006(7) 0.001(7) -0.001(7)
C53' 0.037(7) 0.059(9) 0.056(9) -0.009(7) -0.001(8) 0.000(7)
C54' 0.037(7) 0.058(9) 0.053(9) -0.009(7) 0.001(7) 0.002(7)
Zr2 0.0511(16) 0.093(5) 0.0558(17) 0.0154(18) 0.0116(14) 0.0058(18)
Cl4 0.127(12) 0.103(13) 0.063(8) 0.013(7) 0.008(7) 0.031(9)
Cl5 0.108(10) 0.108(10) 0.060(6) 0.008(6) 0.015(6) 0.000(8)
Cl6 0.066(5) 0.19(2) 0.133(9) -0.007(8) 0.038(6) 0.003(6)
Cl7 0.103(9) 0.101(10) 0.066(7) 0.015(7) 0.007(6) 0.025(9)
Cl8 0.125(11) 0.103(14) 0.064(7) 0.024(9) 0.005(7) -0.019(10)
O3 0.071(7) 0.090(13) 0.102(10) 0.006(9) 0.017(7) 0.001(8)
C55 0.104(12) 0.122(16) 0.108(12) 0.012(11) 0.034(10) -0.006(11)
C56 0.106(12) 0.129(18) 0.128(15) 0.005(11) 0.027(11) -0.016(12)
C57 0.099(12) 0.134(17) 0.133(15) 0.000(11) 0.018(11) 0.007(12)
C58 0.083(10) 0.121(15) 0.114(13) 0.018(11) -0.001(10) 0.003(11)
Zr3 0.048(2) 0.143(4) 0.083(3) 0.022(3) 0.011(2) 0.024(2)
Cl10 0.085(6) 0.174(16) 0.109(7) 0.041(8) 0.007(6) 0.043(8)
Cl11 0.134(10) 0.181(12) 0.100(8) -0.023(8) -0.040(7) 0.079(10)
Cl12 0.088(8) 0.193(14) 0.177(15) 0.043(11) -0.030(8) -0.024(9)
Cl13 0.080(7) 0.179(11) 0.089(7) 0.037(7) 0.023(6) 0.050(7)
Cl14 0.123(10) 0.165(13) 0.102(7) 0.007(7) 0.011(7) 0.020(7)
O4 0.093(7) 0.120(9) 0.121(10) 0.016(7) 0.005(7) 0.007(7)
C59 0.089(8) 0.110(10) 0.112(11) 0.007(9) 0.012(9) -0.003(8)
C60 0.105(9) 0.116(10) 0.125(11) 0.007(10) 0.009(9) -0.007(9)
C61 0.123(10) 0.128(10) 0.134(11) 0.016(8) 0.008(8) -0.008(9)
C62 0.114(9) 0.124(10) 0.134(11) 0.017(9) 0.004(9) 0.005(8)
O5 0.108(9) 0.175(13) 0.156(12) 0.030(11) 0.000(9) 0.004(10)
C70 0.101(11) 0.175(14) 0.137(13) 0.026(12) 0.002(11) 0.005(10)
C71 0.080(10) 0.180(14) 0.121(13) 0.018(12) 0.010(10) 0.008(10)
C72 0.089(10) 0.172(13) 0.132(13) 0.016(12) 0.005(11) 0.006(10)
C73 0.091(10) 0.167(13) 0.144(13) 0.018(12) -0.005(11) 0.002(11)
O12 0.28(4) 0.08(2) 0.21(3) -0.027(19) 0.04(2) 0.04(2)
C74 0.28(4) 0.076(19) 0.21(3) -0.026(19) 0.04(2) 0.04(2)
C75 0.28(4) 0.076(18) 0.20(3) -0.02(2) 0.04(3) 0.04(2)
C76 0.29(4) 0.080(19) 0.20(3) -0.02(2) 0.04(2) 0.04(2)
C77 0.29(4) 0.078(18) 0.21(3) -0.02(2) 0.04(3) 0.04(2)
C83 0.111(14) 0.12(2) 0.124(15) 0.031(18) 0.036(15) 0.04(2)
C84 0.107(13) 0.12(2) 0.124(15) 0.027(19) 0.037(15) 0.04(2)
O6 0.111(13) 0.13(2) 0.122(15) 0.025(17) 0.040(14) 0.030(18)
C81 0.119(14) 0.13(2) 0.120(15) 0.030(18) 0.031(15) 0.032(19)
C82 0.111(14) 0.12(2) 0.124(17) 0.033(17) 0.029(15) 0.035(18)
C89 0.121(18) 0.099(16) 0.127(19) -0.009(15) 0.017(15) 0.016(15)
C90 0.119(18) 0.084(15) 0.123(19) -0.008(14) 0.006(15) 0.015(14)
O10 0.119(17) 0.092(15) 0.129(18) -0.017(13) 0.010(14) 0.021(13)
C92 0.111(18) 0.092(15) 0.123(19) -0.015(15) 0.012(15) 0.015(14)
C93 0.110(18) 0.088(15) 0.128(19) -0.013(14) 0.020(15) 0.021(15)
C95 0.17(3) 0.16(3) 0.18(3) -0.09(2) 0.04(2) -0.04(2)
C96 0.17(3) 0.17(2) 0.19(3) -0.09(2) 0.04(2) -0.04(2)
O11 0.17(3) 0.17(2) 0.18(3) -0.10(2) 0.04(2) -0.03(2)
C98 0.17(3) 0.17(2) 0.18(3) -0.10(2) 0.04(2) -0.03(2)
C99 0.17(3) 0.16(3) 0.18(3) -0.09(2) 0.04(2) -0.04(2)

loop_
_atom_type_symbol
_atom_type_description
_atom_type_scat_dispersion_real
_atom_type_scat_dispersion_imag
_atom_type_scat_source
C C 0.0033 0.0016 'International Tables Vol C Tables 4.2.6.8 and 6.1.1.4'
H H 0.0000 0.0000 'International Tables Vol C Tables 4.2.6.8 and 6.1.1.4'
N N 0.0061 0.0033 'International Tables Vol C Tables 4.2.6.8 and 6.1.1.4'
O O 0.0106 0.0060 'International Tables Vol C Tables 4.2.6.8 and 6.1.1.4'
P P 0.1023 0.0942 'International Tables Vol C Tables 4.2.6.8 and 6.1.1.4'
S S 0.1246 0.1234 'International Tables Vol C Tables 4.2.6.8 and 6.1.1.4'
Cl Cl 0.1484 0.1585 'International Tables Vol C Tables 4.2.6.8 and 6.1.1.4'
Zr Zr -2.9673 0.5597 'International Tables Vol C Tables 4.2.6.8 and 6.1.1.4'

loop_
_geom_angle_atom_site_label_1
_geom_angle_atom_site_label_2
_geom_angle_atom_site_label_3
_geom_angle
_geom_angle_site_symmetry_1
_geom_angle_site_symmetry_3
_geom_angle_publ_flag
O2 Zr1 O1 139.1(3) . . ?
O2 Zr1 C28 63.7(4) . . ?
O1 Zr1 C28 157.1(4) . . ?
O2 Zr1 C1 76.6(4) . . ?
O1 Zr1 C1 62.8(4) . . ?
C28 Zr1 C1 139.9(4) . . ?
O2 Zr1 Cl2 145.8(2) . . ?
O1 Zr1 Cl2 74.4(2) . . ?
C28 Zr1 Cl2 82.9(3) . . ?
C1 Zr1 Cl2 137.2(3) . . ?
O2 Zr1 Cl3 85.8(2) . . ?
O1 Zr1 Cl3 89.2(3) . . ?
C28 Zr1 Cl3 92.9(3) . . ?
C1 Zr1 Cl3 89.3(3) . . ?
Cl2 Zr1 Cl3 88.88(14) . . ?
O2 Zr1 Cl1 94.5(2) . . ?
O1 Zr1 Cl1 88.6(3) . . ?
C28 Zr1 Cl1 89.9(3) . . ?
C1 Zr1 Cl1 87.9(3) . . ?
Cl2 Zr1 Cl1 92.56(13) . . ?
Cl3 Zr1 Cl1 176.97(13) . . ?
N2 P1 N1 94.7(6) . . ?
N2 P1 C1 119.8(6) . . ?
N1 P1 C1 116.0(6) . . ?
N2 P1 C10 109.0(6) . . ?
N1 P1 C10 112.0(6) . . ?
C1 P1 C10 105.3(6) . . ?
N4 P2 N3 95.3(6) . . ?
N4 P2 C28 118.8(6) . . ?
N3 P2 C28 115.8(6) . . ?
N4 P2 C37 108.4(6) . . ?
N3 P2 C37 109.0(6) . . ?
C28 P2 C37 108.7(6) . . ?
O1 S1 C1 104.6(6) . . ?
O1 S1 C22 105.5(7) . . ?
C1 S1 C22 119.2(7) . . ?
O1 S1 C16 105.7(6) . . ?
C1 S1 C16 115.8(7) . . ?
C22 S1 C16 104.8(7) . . ?
C27 C22 C23 121.2(15) . . ?
C27 C22 S1 118.8(13) . . ?
C23 C22 S1 119.8(12) . . ?
C24 C23 C22 119.8(17) . . ?
C24 C23 H23 120.1 . . ?
C22 C23 H23 120.1 . . ?
C23 C24 C25 121(2) . . ?
C23 C24 H24 119.7 . . ?
C25 C24 H24 119.7 . . ?
C24 C25 C26 121.7(19) . . ?
C24 C25 H25 119.1 . . ?
C26 C25 H25 119.1 . . ?
C25 C26 C27 118.6(19) . . ?
C25 C26 H26 120.7 . . ?
C27 C26 H26 120.7 . . ?
C22 C27 C26 118.1(18) . . ?
C22 C27 H27 121.0 . . ?
C26 C27 H27 121.0 . . ?
S1 O1 Zr1 100.6(5) . . ?
S2 O2 Zr1 100.4(4) . . ?
C4 N1 C2 118.1(11) . . ?
C4 N1 P1 122.1(9) . . ?
C2 N1 P1 108.9(9) . . ?
C3 N2 C7 120.4(12) . . ?
C3 N2 P1 113.9(10) . . ?
C7 N2 P1 123.0(9) . . ?
C31 N3 C29 116.6(10) . . ?
C31 N3 P2 121.0(9) . . ?
C29 N3 P2 112.0(8) . . ?
C34 N4 C30 117.4(11) . . ?
C34 N4 P2 126.6(9) . . ?
C30 N4 P2 113.0(9) . . ?
S1 C1 P1 126.4(8) . . ?
S1 C1 Zr1 91.6(6) . . ?
P1 C1 Zr1 140.2(7) . . ?
C3 C2 N1 108.7(11) . . ?
C3 C2 H2A 110.0 . . ?
N1 C2 H2A 110.0 . . ?
C3 C2 H2B 110.0 . . ?
N1 C2 H2B 110.0 . . ?
H2A C2 H2B 108.3 . . ?
C2 C3 N2 105.9(13) . . ?
C2 C3 H3A 110.6 . . ?
N2 C3 H3A 110.6 . . ?
C2 C3 H3B 110.6 . . ?
N2 C3 H3B 110.6 . . ?
H3A C3 H3B 108.7 . . ?
N1 C4 C5 115.3(12) . . ?
N1 C4 C6 112.4(13) . . ?
C5 C4 C6 111.0(12) . . ?
N1 C4 H4 105.8 . . ?
C5 C4 H4 105.8 . . ?
C6 C4 H4 105.8 . . ?
C4 C5 H5A 109.5 . . ?
C4 C5 H5B 109.5 . . ?
H5A C5 H5B 109.5 . . ?
C4 C5 H5C 109.5 . . ?
H5A C5 H5C 109.5 . . ?
H5B C5 H5C 109.5 . . ?
C4 C6 H6A 109.5 . . ?
C4 C6 H6B 109.5 . . ?
H6A C6 H6B 109.5 . . ?
C4 C6 H6C 109.5 . . ?
H6A C6 H6C 109.5 . . ?
H6B C6 H6C 109.5 . . ?
N2 C7 C9 113.7(12) . . ?
N2 C7 C8 111.8(13) . . ?
C9 C7 C8 110.5(13) . . ?
N2 C7 H7 106.8 . . ?
C9 C7 H7 106.8 . . ?
C8 C7 H7 106.8 . . ?
C7 C8 H8A 109.5 . . ?
C7 C8 H8B 109.5 . . ?
H8A C8 H8B 109.5 . . ?
C7 C8 H8C 109.5 . . ?
H8A C8 H8C 109.5 . . ?
H8B C8 H8C 109.5 . . ?
C7 C9 H9A 109.5 . . ?
C7 C9 H9B 109.5 . . ?
H9A C9 H9B 109.5 . . ?
C7 C9 H9C 109.5 . . ?
H9A C9 H9C 109.5 . . ?
H9B C9 H9C 109.5 . . ?
C15 C10 C11 120.0(13) . . ?
C15 C10 P1 120.2(10) . . ?
C11 C10 P1 119.5(11) . . ?
C12 C11 C10 120.6(14) . . ?
C12 C11 H11 119.7 . . ?
C10 C11 H11 119.7 . . ?
C11 C12 C13 119.4(15) . . ?
C11 C12 H12 120.3 . . ?
C13 C12 H12 120.3 . . ?
C12 C13 C14 119.6(14) . . ?
C12 C13 H13 120.2 . . ?
C14 C13 H13 120.2 . . ?
C15 C14 C13 119.9(14) . . ?
C15 C14 H14 120.1 . . ?
C13 C14 H14 120.1 . . ?
C14 C15 C10 120.4(13) . . ?
C14 C15 H15 119.8 . . ?
C10 C15 H15 119.8 . . ?
C21 C16 C17 121.9(14) . . ?
C21 C16 S1 122.9(12) . . ?
C17 C16 S1 115.2(11) . . ?
C18 C17 C16 115.9(14) . . ?
C18 C17 H17 122.1 . . ?
C16 C17 H17 122.1 . . ?
C19 C18 C17 121.6(15) . . ?
C19 C18 H18 119.2 . . ?
C17 C18 H18 119.2 . . ?
C18 C19 C20 121.4(14) . . ?
C18 C19 H19 119.3 . . ?
C20 C19 H19 119.3 . . ?
C19 C20 C21 119.2(15) . . ?
C19 C20 H20 120.4 . . ?
C21 C20 H20 120.4 . . ?
C16 C21 C20 120.1(16) . . ?
C16 C21 H21 119.9 . . ?
C20 C21 H21 119.9 . . ?
S2 C28 P2 124.2(7) . . ?
S2 C28 Zr1 92.3(5) . . ?
P2 C28 Zr1 141.4(6) . . ?
N3 C29 C30 103.9(11) . . ?
N3 C29 H29A 111.0 . . ?
C30 C29 H29A 111.0 . . ?
N3 C29 H29B 111.0 . . ?
C30 C29 H29B 111.0 . . ?
H29A C29 H29B 109.0 . . ?
N4 C30 C29 105.0(11) . . ?
N4 C30 H30A 110.7 . . ?
C29 C30 H30A 110.7 . . ?
N4 C30 H30B 110.7 . . ?
C29 C30 H30B 110.7 . . ?
H30A C30 H30B 108.8 . . ?
N3 C31 C32 113.8(12) . . ?
N3 C31 C33 108.6(12) . . ?
C32 C31 C33 111.0(12) . . ?
N3 C31 H31 107.8 . . ?
C32 C31 H31 107.8 . . ?
C33 C31 H31 107.8 . . ?
C31 C32 H32A 109.5 . . ?
C31 C32 H32B 109.5 . . ?
H32A C32 H32B 109.5 . . ?
C31 C32 H32C 109.5 . . ?
H32A C32 H32C 109.5 . . ?
H32B C32 H32C 109.5 . . ?
C31 C33 H33A 109.5 . . ?
C31 C33 H33B 109.5 . . ?
H33A C33 H33B 109.5 . . ?
C31 C33 H33C 109.5 . . ?
H33A C33 H33C 109.5 . . ?
H33B C33 H33C 109.5 . . ?
N4 C34 C36 110.9(13) . . ?
N4 C34 C35 113.4(12) . . ?
C36 C34 C35 111.3(14) . . ?
N4 C34 H34 106.9 . . ?
C36 C34 H34 107.0 . . ?
C35 C34 H34 106.9 . . ?
C34 C35 H35A 109.5 . . ?
C34 C35 H35B 109.5 . . ?
H35A C35 H35B 109.5 . . ?
C34 C35 H35C 109.5 . . ?
H35A C35 H35C 109.5 . . ?
H35B C35 H35C 109.5 . . ?
C34 C36 H36A 109.5 . . ?
C34 C36 H36B 109.5 . . ?
H36A C36 H36B 109.5 . . ?
C34 C36 H36C 109.5 . . ?
H36A C36 H36C 109.5 . . ?
H36B C36 H36C 109.5 . . ?
C42 C37 C38 117.8(12) . . ?
C42 C37 P2 119.9(10) . . ?
C38 C37 P2 121.9(10) . . ?
C39 C38 C37 119.6(14) . . ?
C39 C38 H38 120.2 . . ?
C37 C38 H38 120.2 . . ?
C40 C39 C38 121.3(16) . . ?
C40 C39 H39 119.4 . . ?
C38 C39 H39 119.4 . . ?
C39 C40 C41 120.9(16) . . ?
C39 C40 H40 119.5 . . ?
C41 C40 H40 119.6 . . ?
C40 C41 C42 120.6(16) . . ?
C40 C41 H41 119.7 . . ?
C42 C41 H41 119.7 . . ?
C37 C42 C41 119.6(15) . . ?
C37 C42 H42 120.2 . . ?
C41 C42 H42 120.2 . . ?
C44 C43 C48 123.1(12) . . ?
C44 C43 S2 121.1(11) . . ?
C48 C43 S2 115.7(10) . . ?
C43 C44 C45 117.0(15) . . ?
C43 C44 H44 121.5 . . ?
C45 C44 H44 121.5 . . ?
C46 C45 C44 120.9(17) . . ?
C46 C45 H45 119.6 . . ?
C44 C45 H45 119.6 . . ?
C47 C46 C45 118.6(16) . . ?
C47 C46 H46 120.7 . . ?
C45 C46 H46 120.7 . . ?
C46 C47 C48 121.2(16) . . ?
C46 C47 H47 119.4 . . ?
C48 C47 H47 119.4 . . ?
C43 C48 C47 119.0(14) . . ?
C43 C48 H48 120.5 . . ?
C47 C48 H48 120.5 . . ?
O2 S2 C28 103.5(5) . . ?
O2 S2 C49' 103.4(15) . . ?
C28 S2 C49' 125.4(17) . . ?
O2 S2 C43 105.6(6) . . ?
C28 S2 C43 117.1(7) . . ?
C49' S2 C43 99.7(19) . . ?
O2 S2 C49 106.1(11) . . ?
C28 S2 C49 119.8(12) . . ?
C43 S2 C49 103.5(13) . . ?
C50 C49 C54 121(2) . . ?
C50 C49 S2 121(2) . . ?
C54 C49 S2 118(2) . . ?
C49 C50 C51 118(2) . . ?
C49 C50 H50 120.8 . . ?
C51 C50 H50 120.8 . . ?
C52 C51 C50 120(2) . . ?
C52 C51 H51 120.2 . . ?
C50 C51 H51 120.2 . . ?
C51 C52 C53 122(2) . . ?
C51 C52 H52 119.0 . . ?
C53 C52 H52 119.0 . . ?
C54 C53 C52 119(2) . . ?
C54 C53 H53 120.4 . . ?
C52 C53 H53 120.4 . . ?
C53 C54 C49 120(2) . . ?
C53 C54 H54 120.0 . . ?
C49 C54 H54 120.0 . . ?
C50' C49' C54' 120.0 . . ?
C50' C49' S2 122(2) . . ?
C54' C49' S2 117(2) . . ?
C49' C50' C51' 120.0 . . ?
C49' C50' H50' 120.0 . . ?
C51' C50' H50' 120.0 . . ?
C50' C51' C52' 120.0 . . ?
C50' C51' H51' 120.0 . . ?
C52' C51' H51' 120.0 . . ?
C51' C52' C53' 120.0 . . ?
C51' C52' H52' 120.0 . . ?
C53' C52' H52' 120.0 . . ?
C54' C53' C52' 120.0 . . ?
C54' C53' H53' 120.0 . . ?
C52' C53' H53' 120.0 . . ?
C53' C54' C49' 120.0 . . ?
C53' C54' H54' 120.0 . . ?
C49' C54' H54' 120.0 . . ?
O3 Zr2 Cl6 167.1(8) . . ?
O3 Zr2 Cl4 78.2(9) . . ?
Cl6 Zr2 Cl4 92.0(6) . . ?
O3 Zr2 Cl5 91.6(8) . . ?
Cl6 Zr2 Cl5 98.1(5) . . ?
Cl4 Zr2 Cl5 169.8(7) . . ?
O3 Zr2 Cl8 96.0(8) . . ?
Cl6 Zr2 Cl8 92.8(6) . . ?
Cl4 Zr2 Cl8 92.4(4) . . ?
Cl5 Zr2 Cl8 88.6(6) . . ?
O3 Zr2 Cl7 75.7(7) . . ?
Cl6 Zr2 Cl7 96.0(5) . . ?
Cl4 Zr2 Cl7 89.7(6) . . ?
Cl5 Zr2 Cl7 87.9(5) . . ?
Cl8 Zr2 Cl7 170.9(7) . . ?
C58 O3 C55 101(3) . . ?
C58 O3 Zr2 117(2) . . ?
C55 O3 Zr2 126(2) . . ?
C56 C55 O3 105(3) . . ?
C56 C55 H55A 110.7 . . ?
O3 C55 H55A 110.7 . . ?
C56 C55 H55B 110.7 . . ?
O3 C55 H55B 110.7 . . ?
H55A C55 H55B 108.8 . . ?
C55 C56 C57 110.8(19) . . ?
C55 C56 H56A 109.5 . . ?
C57 C56 H56A 109.5 . . ?
C55 C56 H56B 109.5 . . ?
C57 C56 H56B 109.5 . . ?
H56A C56 H56B 108.1 . . ?
C58 C57 C56 111.6(18) . . ?
C58 C57 H57A 109.3 . . ?
C56 C57 H57A 109.3 . . ?
C58 C57 H57B 109.3 . . ?
C56 C57 H57B 109.3 . . ?
H57A C57 H57B 108.0 . . ?
C57 C58 O3 107(2) . . ?
C57 C58 H58A 110.4 . . ?
O3 C58 H58A 110.4 . . ?
C57 C58 H58B 110.4 . . ?
O3 C58 H58B 110.4 . . ?
H58A C58 H58B 108.6 . . ?
O4 Zr3 Cl11 91.3(9) . . ?
O4 Zr3 Cl14 75.7(9) . . ?
Cl11 Zr3 Cl14 167.0(6) . . ?
O4 Zr3 Cl13 87.5(8) . . ?
Cl11 Zr3 Cl13 91.8(5) . . ?
Cl14 Zr3 Cl13 87.9(5) . . ?
O4 Zr3 Cl12 172.4(10) . . ?
Cl11 Zr3 Cl12 96.3(6) . . ?
Cl14 Zr3 Cl12 96.7(6) . . ?
Cl13 Zr3 Cl12 92.5(5) . . ?
O4 Zr3 Cl10 84.3(8) . . ?
Cl11 Zr3 Cl10 89.0(4) . . ?
Cl14 Zr3 Cl10 89.5(5) . . ?
Cl13 Zr3 Cl10 171.7(5) . . ?
Cl12 Zr3 Cl10 95.6(5) . . ?
C59 O4 C62 93(4) . . ?
C59 O4 Zr3 124(3) . . ?
C62 O4 Zr3 121(3) . . ?
O4 C59 C60 108(3) . . ?
O4 C59 H59A 110.1 . . ?
C60 C59 H59A 110.1 . . ?
O4 C59 H59B 110.1 . . ?
C60 C59 H59B 110.1 . . ?
H59A C59 H59B 108.4 . . ?
C61 C60 C59 93(3) . . ?
C61 C60 H60A 113.1 . . ?
C59 C60 H60A 113.1 . . ?
C61 C60 H60B 113.1 . . ?
C59 C60 H60B 113.1 . . ?
H60A C60 H60B 110.5 . . ?
C60 C61 C62 92(3) . . ?
C60 C61 H61A 113.3 . . ?
C62 C61 H61A 113.3 . . ?
C60 C61 H61B 113.3 . . ?
C62 C61 H61B 113.3 . . ?
H61A C61 H61B 110.6 . . ?
O4 C62 C61 114(3) . . ?
O4 C62 H62A 108.7 . . ?
C61 C62 H62A 108.7 . . ?
O4 C62 H62B 108.7 . . ?
C61 C62 H62B 108.7 . . ?
H62A C62 H62B 107.6 . . ?
C70 O5 C73 106(2) . . ?
O5 C70 C71 105(2) . . ?
O5 C70 H70A 110.7 . . ?
C71 C70 H70A 110.7 . . ?
O5 C70 H70B 110.7 . . ?
C71 C70 H70B 110.7 . . ?
H70A C70 H70B 108.8 . . ?
C70 C71 C72 112(2) . . ?
C70 C71 H71A 109.2 . . ?
C72 C71 H71A 109.2 . . ?
C70 C71 H71B 109.2 . . ?
C72 C71 H71B 109.2 . . ?
H71A C71 H71B 107.9 . . ?
C71 C72 C73 99(2) . . ?
C71 C72 H72A 112.1 . . ?
C73 C72 H72A 112.1 . . ?
C71 C72 H72B 112.1 . . ?
C73 C72 H72B 112.1 . . ?
H72A C72 H72B 109.7 . . ?
O5 C73 C72 111(2) . . ?
O5 C73 H73A 109.4 . . ?
C72 C73 H73A 109.4 . . ?
O5 C73 H73B 109.4 . . ?
C72 C73 H73B 109.4 . . ?
H73A C73 H73B 108.0 . . ?
C74 O12 C77 103.0(19) . . ?
O12 C74 C75 112(3) . . ?
O12 C74 H74A 109.3 . . ?
C75 C74 H74A 109.3 . . ?
O12 C74 H74B 109.3 . . ?
C75 C74 H74B 109.3 . . ?
H74A C74 H74B 107.9 . . ?
C74 C75 C76 104(2) . . ?
C74 C75 H75A 111.1 . . ?
C76 C75 H75A 111.1 . . ?
C74 C75 H75B 111.1 . . ?
C76 C75 H75B 111.1 . . ?
H75A C75 H75B 109.0 . . ?
C77 C76 C75 103(3) . . ?
C77 C76 H76A 111.2 . . ?
C75 C76 H76A 111.2 . . ?
C77 C76 H76B 111.2 . . ?
C75 C76 H76B 111.2 . . ?
H76A C76 H76B 109.1 . . ?
O12 C77 C76 109(3) . . ?
O12 C77 H77A 110.0 . . ?
C76 C77 H77A 110.0 . . ?
O12 C77 H77B 110.0 . . ?
C76 C77 H77B 110.0 . . ?
H77A C77 H77B 108.4 . . ?
C82 C83 C84 93(3) . . ?
C82 C83 H83A 113.1 . . ?
C84 C83 H83A 113.1 . . ?
C82 C83 H83B 113.1 . . ?
C84 C83 H83B 113.1 . . ?
H83A C83 H83B 110.5 . . ?
O6 C84 C83 98(4) . . ?
O6 C84 H84A 112.2 . . ?
C83 C84 H84A 112.2 . . ?
O6 C84 H84B 112.2 . . ?
C83 C84 H84B 112.2 . . ?
H84A C84 H84B 109.8 . . ?
C81 O6 C84 111(3) . . ?
O6 C81 C82 99(3) . . ?
O6 C81 H81A 112.1 . . ?
C82 C81 H81A 112.1 . . ?
O6 C81 H81B 112.1 . . ?
C82 C81 H81B 112.1 . . ?
H81A C81 H81B 109.7 . . ?
C83 C82 C81 92(3) . . ?
C83 C82 H82A 113.2 . . ?
C81 C82 H82A 113.2 . . ?
C83 C82 H82B 113.2 . . ?
C81 C82 H82B 113.2 . . ?
H82A C82 H82B 110.6 . . ?
C93 C89 C90 104(2) . . ?
C93 C89 H89A 110.9 . . ?
C90 C89 H89A 110.9 . . ?
C93 C89 H89B 110.9 . . ?
C90 C89 H89B 110.9 . . ?
H89A C89 H89B 108.9 . . ?
O10 C90 C89 103(3) . . ?
O10 C90 H90A 111.1 . . ?
C89 C90 H90A 111.1 . . ?
O10 C90 H90B 111.1 . . ?
C89 C90 H90B 111.1 . . ?
H90A C90 H90B 109.0 . . ?
C90 O10 C92 116(3) . . ?
O10 C92 C93 102(3) . . ?
O10 C92 H92A 111.3 . . ?
C93 C92 H92A 111.3 . . ?
O10 C92 H92B 111.3 . . ?
C93 C92 H92B 111.3 . . ?
H92A C92 H92B 109.2 . . ?
C92 C93 C89 109(2) . . ?
C92 C93 H93A 109.8 . . ?
C89 C93 H93A 109.8 . . ?
C92 C93 H93B 109.8 . . ?
C89 C93 H93B 109.8 . . ?
H93A C93 H93B 108.3 . . ?
C96 C95 C99 106(2) . . ?
C96 C95 H95A 110.4 . . ?
C99 C95 H95A 110.4 . . ?
C96 C95 H95B 110.4 . . ?
C99 C95 H95B 110.4 . . ?
H95A C95 H95B 108.6 . . ?
O11 C96 C95 102(3) . . ?
O11 C96 H96A 111.3 . . ?
C95 C96 H96A 111.3 . . ?
O11 C96 H96B 111.3 . . ?
C95 C96 H96B 111.3 . . ?
H96A C96 H96B 109.2 . . ?
C96 O11 C98 114(3) . . ?
O11 C98 C99 104(3) . . ?
O11 C98 H98A 111.1 . . ?
C99 C98 H98A 111.1 . . ?
O11 C98 H98B 111.1 . . ?
C99 C98 H98B 111.1 . . ?
H98A C98 H98B 109.0 . . ?
C98 C99 C95 105(2) . . ?
C98 C99 H99A 110.7 . . ?
C95 C99 H99A 110.7 . . ?
C98 C99 H99B 110.7 . . ?
C95 C99 H99B 110.7 . . ?
H99A C99 H99B 108.8 . . ?

loop_
_geom_bond_atom_site_label_1
_geom_bond_atom_site_label_2
_geom_bond_distance
_geom_bond_site_symmetry_2
_geom_bond_publ_flag
Zr1 O2 2.244(8) . ?
Zr1 O1 2.295(9) . ?
Zr1 C28 2.383(12) . ?
Zr1 C1 2.438(13) . ?
Zr1 Cl2 2.446(4) . ?
Zr1 Cl3 2.453(4) . ?
Zr1 Cl1 2.491(3) . ?
P1 N2 1.621(12) . ?
P1 N1 1.661(11) . ?
P1 C1 1.689(15) . ?
P1 C10 1.778(14) . ?
P2 N4 1.629(12) . ?
P2 N3 1.660(11) . ?
P2 C28 1.726(13) . ?
P2 C37 1.791(13) . ?
S1 O1 1.500(9) . ?
S1 C1 1.619(14) . ?
S1 C22 1.755(15) . ?
S1 C16 1.789(14) . ?
C22 C27 1.39(2) . ?
C22 C23 1.43(2) . ?
C23 C24 1.35(2) . ?
C23 H23 0.9500 . ?
C24 C25 1.37(3) . ?
C24 H24 0.9500 . ?
C25 C26 1.42(3) . ?
C25 H25 0.9500 . ?
C26 C27 1.43(3) . ?
C26 H26 0.9500 . ?
C27 H27 0.9500 . ?
O2 S2 1.510(9) . ?
N1 C4 1.472(18) . ?
N1 C2 1.490(19) . ?
N2 C3 1.472(18) . ?
N2 C7 1.486(19) . ?
N3 C31 1.477(17) . ?
N3 C29 1.480(17) . ?
N4 C34 1.452(17) . ?
N4 C30 1.491(18) . ?
C2 C3 1.43(2) . ?
C2 H2A 0.9900 . ?
C2 H2B 0.9900 . ?
C3 H3A 0.9900 . ?
C3 H3B 0.9900 . ?
C4 C5 1.50(2) . ?
C4 C6 1.51(2) . ?
C4 H4 1.0000 . ?
C5 H5A 0.9800 . ?
C5 H5B 0.9800 . ?
C5 H5C 0.9800 . ?
C6 H6A 0.9800 . ?
C6 H6B 0.9800 . ?
C6 H6C 0.9800 . ?
C7 C9 1.53(2) . ?
C7 C8 1.54(2) . ?
C7 H7 1.0000 . ?
C8 H8A 0.9800 . ?
C8 H8B 0.9800 . ?
C8 H8C 0.9800 . ?
C9 H9A 0.9800 . ?
C9 H9B 0.9800 . ?
C9 H9C 0.9800 . ?
C10 C15 1.372(19) . ?
C10 C11 1.393(19) . ?
C11 C12 1.372(19) . ?
C11 H11 0.9500 . ?
C12 C13 1.39(2) . ?
C12 H12 0.9500 . ?
C13 C14 1.41(2) . ?
C13 H13 0.9500 . ?
C14 C15 1.364(19) . ?
C14 H14 0.9500 . ?
C15 H15 0.9500 . ?
C16 C21 1.36(2) . ?
C16 C17 1.41(2) . ?
C17 C18 1.40(2) . ?
C17 H17 0.9500 . ?
C18 C19 1.36(2) . ?
C18 H18 0.9500 . ?
C19 C20 1.37(2) . ?
C19 H19 0.9500 . ?
C20 C21 1.38(2) . ?
C20 H20 0.9500 . ?
C21 H21 0.9500 . ?
C28 S2 1.602(12) . ?
C29 C30 1.55(2) . ?
C29 H29A 0.9900 . ?
C29 H29B 0.9900 . ?
C30 H30A 0.9900 . ?
C30 H30B 0.9900 . ?
C31 C32 1.51(2) . ?
C31 C33 1.53(2) . ?
C31 H31 1.0000 . ?
C32 H32A 0.9800 . ?
C32 H32B 0.9800 . ?
C32 H32C 0.9800 . ?
C33 H33A 0.9800 . ?
C33 H33B 0.9800 . ?
C33 H33C 0.9800 . ?
C34 C36 1.51(2) . ?
C34 C35 1.53(2) . ?
C34 H34 1.0000 . ?
C35 H35A 0.9800 . ?
C35 H35B 0.9800 . ?
C35 H35C 0.9800 . ?
C36 H36A 0.9800 . ?
C36 H36B 0.9800 . ?
C36 H36C 0.9800 . ?
C37 C42 1.383(18) . ?
C37 C38 1.413(19) . ?
C38 C39 1.36(2) . ?
C38 H38 0.9500 . ?
C39 C40 1.33(2) . ?
C39 H39 0.9500 . ?
C40 C41 1.34(2) . ?
C40 H40 0.9500 . ?
C41 C42 1.39(2) . ?
C41 H41 0.9500 . ?
C42 H42 0.9500 . ?
C43 C44 1.371(19) . ?
C43 C48 1.374(19) . ?
C43 S2 1.781(12) . ?
C44 C45 1.42(2) . ?
C44 H44 0.9500 . ?
C45 C46 1.40(3) . ?
C45 H45 0.9500 . ?
C46 C47 1.38(2) . ?
C46 H46 0.9500 . ?
C47 C48 1.384(19) . ?
C47 H47 0.9500 . ?
C48 H48 0.9500 . ?
S2 C49' 1.77(2) . ?
S2 C49 1.791(18) . ?
C49 C50 1.35(3) . ?
C49 C54 1.41(3) . ?
C50 C51 1.43(3) . ?
C50 H50 0.9500 . ?
C51 C52 1.34(4) . ?
C51 H51 0.9500 . ?
C52 C53 1.38(3) . ?
C52 H52 0.9500 . ?
C53 C54 1.35(3) . ?
C53 H53 0.9500 . ?
C54 H54 0.9500 . ?
C49' C50' 1.3900 . ?
C49' C54' 1.3900 . ?
C50' C51' 1.3900 . ?
C50' H50' 0.9500 . ?
C51' C52' 1.3900 . ?
C51' H51' 0.9500 . ?
C52' C53' 1.3900 . ?
C52' H52' 0.9500 . ?
C53' C54' 1.3900 . ?
C53' H53' 0.9500 . ?
C54' H54' 0.9500 . ?
Zr2 O3 2.27(2) . ?
Zr2 Cl6 2.410(10) . ?
Zr2 Cl4 2.424(13) . ?
Zr2 Cl5 2.424(12) . ?
Zr2 Cl8 2.432(12) . ?
Zr2 Cl7 2.439(11) . ?
O3 C58 1.58(3) . ?
O3 C55 1.60(3) . ?
C55 C56 1.28(4) . ?
C55 H55A 0.9900 . ?
C55 H55B 0.9900 . ?
C56 C57 1.506(14) . ?
C56 H56A 0.9900 . ?
C56 H56B 0.9900 . ?
C57 C58 1.28(4) . ?
C57 H57A 0.9900 . ?
C57 H57B 0.9900 . ?
C58 H58A 0.9900 . ?
C58 H58B 0.9900 . ?
Zr3 O4 2.31(4) . ?
Zr3 Cl11 2.370(12) . ?
Zr3 Cl14 2.397(12) . ?
Zr3 Cl13 2.407(10) . ?
Zr3 Cl12 2.414(13) . ?
Zr3 Cl10 2.434(11) . ?
O4 C59 1.463(13) . ?
O4 C62 1.468(13) . ?
C59 C60 1.517(14) . ?
C59 H59A 0.9900 . ?
C59 H59B 0.9900 . ?
C60 C61 1.511(14) . ?
C60 H60A 0.9900 . ?
C60 H60B 0.9900 . ?
C61 C62 1.56(3) . ?
C61 H61A 0.9900 . ?
C61 H61B 0.9900 . ?
C62 H62A 0.9900 . ?
C62 H62B 0.9900 . ?
O5 C70 1.40(3) . ?
O5 C73 1.45(3) . ?
C70 C71 1.48(2) . ?
C70 H70A 0.9900 . ?
C70 H70B 0.9900 . ?
C71 C72 1.496(14) . ?
C71 H71A 0.9900 . ?
C71 H71B 0.9900 . ?
C72 C73 1.510(13) . ?
C72 H72A 0.9900 . ?
C72 H72B 0.9900 . ?
C73 H73A 0.9900 . ?
C73 H73B 0.9900 . ?
O12 C74 1.462(14) . ?
O12 C77 1.48(3) . ?
C74 C75 1.496(15) . ?
C74 H74A 0.9900 . ?
C74 H74B 0.9900 . ?
C75 C76 1.56(10) . ?
C75 H75A 0.9900 . ?
C75 H75B 0.9900 . ?
C76 C77 1.48(3) . ?
C76 H76A 0.9900 . ?
C76 H76B 0.9900 . ?
C77 H77A 0.9900 . ?
C77 H77B 0.9900 . ?
C83 C82 1.502(15) . ?
C83 C84 1.57(5) . ?
C83 H83A 0.9900 . ?
C83 H83B 0.9900 . ?
C84 O6 1.43(4) . ?
C84 H84A 0.9900 . ?
C84 H84B 0.9900 . ?
O6 C81 1.43(4) . ?
C81 C82 1.57(5) . ?
C81 H81A 0.9900 . ?
C81 H81B 0.9900 . ?
C82 H82A 0.9900 . ?
C82 H82B 0.9900 . ?
C89 C93 1.48(5) . ?
C89 C90 1.495(13) . ?
C89 H89A 0.9900 . ?
C89 H89B 0.9900 . ?
C90 O10 1.37(2) . ?
C90 H90A 0.9900 . ?
C90 H90B 0.9900 . ?
O10 C92 1.39(2) . ?
C92 C93 1.46(2) . ?
C92 H92A 0.9900 . ?
C92 H92B 0.9900 . ?
C93 H93A 0.9900 . ?
C93 H93B 0.9900 . ?
C95 C96 1.46(3) . ?
C95 C99 1.48(5) . ?
C95 H95A 0.9900 . ?
C95 H95B 0.9900 . ?
C96 O11 1.429(13) . ?
C96 H96A 0.9900 . ?
C96 H96B 0.9900 . ?
O11 C98 1.429(13) . ?
C98 C99 1.483(13) . ?
C98 H98A 0.9900 . ?
C98 H98B 0.9900 . ?
C99 H99A 0.9900 . ?
C99 H99B 0.9900 . ?
